data_4134366
loop_
_publ_author_name
'Wang, Yu'
'Chen, Bo'
'He, Xubiao'
'Gui, Jinghan'

_publ_section_title
;
 Bioinspired Synthesis of Nortriterpenoid Propindilactone G.
;
_journal_issue 11
_journal_name_full 'Journal of the American Chemical Society'
_journal_page_first 5007
_journal_page_last 5012
_journal_paper_doi 10.1021/jacs.0c00363
_journal_volume 142
_journal_year 2020
_chemical_absolute_configuration unk
_chemical_formula_sum 'C24 H38 O7'
_chemical_formula_weight 438.54
_space_group_crystal_system orthorhombic
_space_group_IT_number 19
_space_group_name_Hall 'P 2ac 2ab'
_space_group_name_H-M_alt 'P 21 21 21'
_atom_sites_solution_hydrogens mixed
_audit_creation_method SHELXL-2013
_cell_angle_alpha 90
_cell_angle_beta 90
_cell_angle_gamma 90
_cell_formula_units_Z 4
_cell_length_a 6.2210(4)
_cell_length_b 18.4005(11)
_cell_length_c 20.3992(15)
_cell_measurement_reflns_used 2760
_cell_measurement_temperature 293(2)
_cell_measurement_theta_max 138.874
_cell_measurement_theta_min 6.466
_cell_volume 2335.1(3)
_computing_cell_refinement 'Bruker SAINT'
_computing_data_collection 'Bruker APEX2'
_computing_data_reduction 'Bruker SAINT'
_computing_molecular_graphics 'Bruker SHELXTL'
_computing_publication_material 'Bruker SHELXTL'
_computing_structure_refinement 'SHELXL-2013 (Sheldrick, 2013)'
_computing_structure_solution 'SHELXS-97 (Sheldrick 2008)'
_diffrn_ambient_temperature 293(2)
_diffrn_measured_fraction_theta_full 0.948
_diffrn_measured_fraction_theta_max 0.997
_diffrn_measurement_device_type 'Bruker APEX-II CCD'
_diffrn_measurement_method '\f and \w scans'
_diffrn_radiation_type CuK\a
_diffrn_radiation_wavelength 1.54178
_diffrn_reflns_av_R_equivalents 0.2107
_diffrn_reflns_av_unetI/netI 0.0947
_diffrn_reflns_Laue_measured_fraction_full 0.948
_diffrn_reflns_Laue_measured_fraction_max 0.997
_diffrn_reflns_limit_h_max 7
_diffrn_reflns_limit_h_min -7
_diffrn_reflns_limit_k_max 21
_diffrn_reflns_limit_k_min -21
_diffrn_reflns_limit_l_max 24
_diffrn_reflns_limit_l_min -23
_diffrn_reflns_number 15047
_diffrn_reflns_point_group_measured_fraction_full 0.944
_diffrn_reflns_point_group_measured_fraction_max 0.995
_diffrn_reflns_theta_full 67.679
_diffrn_reflns_theta_max 65.462
_diffrn_reflns_theta_min 3.234
_exptl_absorpt_coefficient_mu 0.738
_exptl_absorpt_correction_T_max 0.7533
_exptl_absorpt_correction_T_min 0.4035
_exptl_absorpt_correction_type multi-scan
_exptl_absorpt_process_details sadabs
_exptl_crystal_colour colorless
_exptl_crystal_density_diffrn 1.247
_exptl_crystal_description prismatic
_exptl_crystal_F_000 952
_exptl_crystal_size_max 0.140
_exptl_crystal_size_mid 0.100
_exptl_crystal_size_min 0.050
_refine_diff_density_max 0.343
_refine_diff_density_min -0.290
_refine_diff_density_rms 0.064
_refine_ls_abs_structure_details
; 
 Flack x determined using 669 quotients [(I+)-(I-)]/[(I+)+(I-)] 
 (Parsons and Flack (2004), Acta Cryst. A60, s61). 
;
_refine_ls_abs_structure_Flack -0.2(3)
_refine_ls_extinction_coef 0.0081(15)
_refine_ls_extinction_expression Fc^*^=kFc[1+0.001xFc^2^\l^3^/sin(2\q)]^-1/4^
_refine_ls_extinction_method SHELXL
_refine_ls_goodness_of_fit_ref 1.044
_refine_ls_hydrogen_treatment constr
_refine_ls_matrix_type full
_refine_ls_number_parameters 289
_refine_ls_number_reflns 4001
_refine_ls_number_restraints 0
_refine_ls_restrained_S_all 1.044
_refine_ls_R_factor_all 0.1384
_refine_ls_R_factor_gt 0.0667
_refine_ls_shift/su_max 0.000
_refine_ls_shift/su_mean 0.000
_refine_ls_structure_factor_coef Fsqd
_refine_ls_weighting_details 'w=1/[\s^2^(Fo^2^)+(0.1100P)^2^+0.1173P] where P=(Fo^2^+2Fc^2^)/3'
_refine_ls_weighting_scheme calc
_refine_ls_wR_factor_gt 0.1709
_refine_ls_wR_factor_ref 0.2302
_reflns_Friedel_coverage 0.719
_reflns_Friedel_fraction_full 0.938
_reflns_Friedel_fraction_max 0.992
_reflns_number_gt 2289
_reflns_number_total 4001
_reflns_threshold_expression 'I > 2\s(I)'
_cod_data_source_file ja0c00363_si_003.cif
_cod_data_source_block cu_d8v19118_0m
_cod_depositor_comments 'Adding full bibliography for 4134365--4134366.cif.'
_cod_database_code 4134366
_shelx_space_group_comment
; 
The symmetry employed for this shelxl refinement is uniquely defined 
by the following loop, which should always be used as a source of 
symmetry information in preference to the above space-group names. 
They are only intended as comments. 
;
_shelx_estimated_absorpt_t_min 0.904
_shelx_estimated_absorpt_t_max 0.964
_shelxl_version_number 2013-4

loop_
_space_group_symop_operation_xyz
'x, y, z'
'-x+1/2, -y, z+1/2'
'-x, y+1/2, -z+1/2'
'x+1/2, -y+1/2, -z'

loop_
_atom_site_label
_atom_site_type_symbol
_atom_site_fract_x
_atom_site_fract_y
_atom_site_fract_z
_atom_site_U_iso_or_equiv
_atom_site_adp_type
_atom_site_occupancy
_atom_site_site_symmetry_order
_atom_site_calc_flag
_atom_site_refinement_flags_posn
_atom_site_refinement_flags_adp
_atom_site_refinement_flags_occupancy
_atom_site_disorder_assembly
_atom_site_disorder_group
O1 O 0.1125(7) 0.3706(3) 0.3244(3) 0.0670(14) Uani 1 1 d . . . . .
H1 H 0.1274 0.3839 0.2862 0.100 Uiso 1 1 calc R U . . .
O2 O 0.7581(7) 0.4497(3) 0.3868(3) 0.0786(16) Uani 1 1 d . . . . .
H2 H 0.8457 0.4256 0.3661 0.118 Uiso 1 1 calc R U . . .
O3 O 0.1045(9) 0.7014(3) 0.4507(3) 0.0817(17) Uani 1 1 d . . . . .
O4 O -0.0514(9) 0.7751(3) 0.3792(4) 0.098(2) Uani 1 1 d . . . . .
O5 O 0.2307(9) 0.1378(2) 0.3923(3) 0.0806(16) Uani 1 1 d . . . . .
O6 O 0.0606(13) 0.0415(3) 0.3519(4) 0.108(2) Uani 1 1 d . . . . .
C1 C 0.2980(12) 0.2586(4) 0.2983(4) 0.069(2) Uani 1 1 d . . . . .
H1A H 0.3158 0.2746 0.2533 0.083 Uiso 1 1 calc R U . . .
H1B H 0.4223 0.2294 0.3096 0.083 Uiso 1 1 calc R U . . .
C2 C 0.0981(13) 0.2114(4) 0.3026(5) 0.077(2) Uani 1 1 d . . . . .
H2A H -0.0251 0.2389 0.2874 0.092 Uiso 1 1 calc R U . . .
H2B H 0.1150 0.1696 0.2741 0.092 Uiso 1 1 calc R U . . .
C3 C 0.0573(14) 0.1856(4) 0.3719(4) 0.077(2) Uani 1 1 d . . . . .
H3 H -0.0804 0.1599 0.3742 0.093 Uiso 1 1 calc R U . . .
C4 C 0.0572(13) 0.2487(4) 0.4188(4) 0.074(2) Uani 1 1 d . . . . .
H4A H 0.0503 0.2298 0.4631 0.088 Uiso 1 1 calc R U . . .
H4B H -0.0722 0.2770 0.4114 0.088 Uiso 1 1 calc R U . . .
C5 C 0.2513(11) 0.2999(3) 0.4140(4) 0.0610(18) Uani 1 1 d . . . . .
H5 H 0.3781 0.2722 0.4277 0.073 Uiso 1 1 calc R U . . .
C6 C 0.2158(12) 0.3599(3) 0.4653(4) 0.0666(19) Uani 1 1 d . . . . .
H6A H 0.0803 0.3837 0.4558 0.080 Uiso 1 1 calc R U . . .
H6B H 0.2018 0.3370 0.5080 0.080 Uiso 1 1 calc R U . . .
C7 C 0.3907(12) 0.4184(3) 0.4701(4) 0.0662(19) Uani 1 1 d . . . . .
H7A H 0.5303 0.3953 0.4735 0.079 Uiso 1 1 calc R U . . .
H7B H 0.3681 0.4471 0.5094 0.079 Uiso 1 1 calc R U . . .
C8 C 0.3888(11) 0.4690(3) 0.4099(4) 0.0604(18) Uani 1 1 d . . . . .
H8 H 0.2448 0.4654 0.3907 0.072 Uiso 1 1 calc R U . . .
C9 C 0.5485(10) 0.4432(4) 0.3565(4) 0.0628(19) Uani 1 1 d . . . . .
C10 C 0.2926(11) 0.3260(4) 0.3432(4) 0.0606(18) Uani 1 1 d . . . . .
C11 C 0.5429(13) 0.4933(3) 0.2969(4) 0.068(2) Uani 1 1 d . . . . .
H11A H 0.4094 0.4850 0.2735 0.082 Uiso 1 1 calc R U . . .
H11B H 0.6597 0.4798 0.2678 0.082 Uiso 1 1 calc R U . . .
C12 C 0.5611(12) 0.5745(4) 0.3119(4) 0.071(2) Uani 1 1 d . . . . .
H12A H 0.7048 0.5851 0.3277 0.085 Uiso 1 1 calc R U . . .
H12B H 0.5379 0.6021 0.2720 0.085 Uiso 1 1 calc R U . . .
C13 C 0.3974(10) 0.5976(3) 0.3633(4) 0.0596(19) Uani 1 1 d . . . . .
C14 C 0.4268(12) 0.5490(3) 0.4242(4) 0.0641(19) Uani 1 1 d . . . . .
H14 H 0.5768 0.5540 0.4381 0.077 Uiso 1 1 calc R U . . .
C15 C 0.2878(15) 0.5861(4) 0.4765(4) 0.077(2) Uani 1 1 d . . . . .
H15A H 0.3400 0.5753 0.5203 0.092 Uiso 1 1 calc R U . . .
H15B H 0.1389 0.5710 0.4731 0.092 Uiso 1 1 calc R U . . .
C16 C 0.3132(13) 0.6674(4) 0.4605(5) 0.078(2) Uani 1 1 d . . . . .
H16 H 0.3947 0.6924 0.4948 0.094 Uiso 1 1 calc R U . . .
C17 C 0.4278(11) 0.6730(4) 0.3944(4) 0.067(2) Uani 1 1 d . . . . .
H17 H 0.5811 0.6824 0.4014 0.081 Uiso 1 1 calc R U . . .
C18 C 0.1691(11) 0.5901(4) 0.3342(4) 0.069(2) Uani 1 1 d . . . . .
H18A H 0.1532 0.6230 0.2980 0.103 Uiso 1 1 calc R U . . .
H18B H 0.0646 0.6014 0.3673 0.103 Uiso 1 1 calc R U . . .
H18C H 0.1477 0.5411 0.3193 0.103 Uiso 1 1 calc R U . . .
C19 C 0.5110(10) 0.3636(4) 0.3351(4) 0.066(2) Uani 1 1 d . . . . .
H19A H 0.5479 0.3607 0.2890 0.079 Uiso 1 1 calc R U . . .
H19B H 0.6154 0.3342 0.3584 0.079 Uiso 1 1 calc R U . . .
C20 C 0.3225(11) 0.7389(4) 0.3618(4) 0.069(2) Uani 1 1 d . . . . .
H20 H 0.3062 0.7316 0.3144 0.083 Uiso 1 1 calc R U . . .
C21 C 0.4325(14) 0.8117(4) 0.3772(5) 0.086(3) Uani 1 1 d . . . . .
H21A H 0.4523 0.8161 0.4237 0.129 Uiso 1 1 calc R U . . .
H21B H 0.3441 0.8509 0.3618 0.129 Uiso 1 1 calc R U . . .
H21C H 0.5697 0.8135 0.3557 0.129 Uiso 1 1 calc R U . . .
C22 C 0.1078(12) 0.7413(4) 0.3957(5) 0.079(2) Uani 1 1 d . . . . .
C23 C 0.2131(17) 0.0677(4) 0.3794(5) 0.089(3) Uani 1 1 d . . . . .
C24 C 0.397(2) 0.0249(5) 0.4044(6) 0.128(4) Uani 1 1 d . . . . .
H24A H 0.5274 0.0426 0.3851 0.192 Uiso 1 1 calc R U . . .
H24B H 0.3775 -0.0253 0.3930 0.192 Uiso 1 1 calc R U . . .
H24C H 0.4044 0.0296 0.4512 0.192 Uiso 1 1 calc R U . . .
O7 O 0.0946(15) 0.4065(4) 0.1931(4) 0.114(2) Uani 1 1 d G . . . .
H7C H 0.0201 0.4426 0.1805 0.171 Uiso 1 1 d G U . . .
H7D H 0.0350 0.3699 0.1752 0.171 Uiso 1 1 d G U . . .

loop_
_atom_site_aniso_label
_atom_site_aniso_U_11
_atom_site_aniso_U_22
_atom_site_aniso_U_33
_atom_site_aniso_U_23
_atom_site_aniso_U_13
_atom_site_aniso_U_12
O1 0.054(3) 0.066(3) 0.081(4) 0.003(3) -0.003(2) 0.010(2)
O2 0.044(2) 0.079(3) 0.113(4) -0.009(3) -0.010(3) 0.007(2)
O3 0.080(4) 0.065(3) 0.100(5) 0.004(3) 0.018(3) 0.012(3)
O4 0.068(3) 0.086(4) 0.140(6) 0.024(4) 0.015(4) 0.016(3)
O5 0.090(4) 0.052(3) 0.100(4) -0.007(3) -0.009(3) -0.004(3)
O6 0.130(6) 0.067(4) 0.128(6) -0.012(4) -0.020(5) -0.018(4)
C1 0.060(4) 0.056(4) 0.091(6) -0.010(4) 0.001(4) 0.001(3)
C2 0.067(5) 0.071(5) 0.092(7) -0.010(5) -0.006(4) 0.000(4)
C3 0.066(4) 0.063(4) 0.103(7) -0.009(5) -0.005(5) -0.005(3)
C4 0.065(4) 0.065(4) 0.091(6) 0.004(4) 0.004(4) -0.006(4)
C5 0.052(4) 0.055(4) 0.076(5) 0.004(4) -0.001(3) 0.001(3)
C6 0.071(5) 0.053(4) 0.076(5) 0.001(4) 0.008(4) 0.004(3)
C7 0.063(4) 0.054(4) 0.081(6) -0.002(4) -0.010(4) 0.006(3)
C8 0.050(4) 0.051(3) 0.080(5) -0.001(4) -0.006(3) 0.004(3)
C9 0.040(3) 0.060(4) 0.088(6) 0.000(4) 0.004(3) 0.003(3)
C10 0.050(4) 0.051(3) 0.080(5) 0.004(4) 0.005(3) 0.004(3)
C11 0.059(4) 0.060(4) 0.086(6) 0.001(4) 0.008(4) -0.001(3)
C12 0.051(4) 0.070(4) 0.092(6) -0.005(4) 0.013(4) 0.000(3)
C13 0.041(3) 0.055(4) 0.083(6) 0.003(3) 0.000(3) 0.001(3)
C14 0.056(4) 0.057(4) 0.080(5) -0.001(4) -0.005(4) 0.002(3)
C15 0.089(6) 0.057(4) 0.085(6) -0.001(4) -0.003(5) 0.011(4)
C16 0.072(5) 0.064(4) 0.098(7) -0.008(5) 0.004(5) 0.005(4)
C17 0.044(3) 0.058(4) 0.100(6) -0.004(4) -0.005(4) -0.001(3)
C18 0.049(4) 0.060(4) 0.098(6) 0.003(4) -0.006(4) 0.000(3)
C19 0.052(4) 0.062(4) 0.084(6) -0.004(4) 0.005(3) 0.008(3)
C20 0.055(4) 0.053(4) 0.100(6) -0.001(4) -0.003(4) 0.001(3)
C21 0.077(5) 0.056(4) 0.125(8) 0.004(5) 0.003(6) -0.005(4)
C22 0.058(4) 0.061(4) 0.116(8) 0.002(5) 0.011(4) 0.007(4)
C23 0.119(7) 0.058(4) 0.090(7) -0.006(5) -0.008(6) -0.002(5)
C24 0.166(11) 0.070(5) 0.148(11) -0.002(6) -0.039(9) 0.020(7)
O7 0.163(7) 0.084(4) 0.096(5) -0.001(4) -0.027(5) 0.025(5)

loop_
_atom_type_symbol
_atom_type_description
_atom_type_scat_dispersion_real
_atom_type_scat_dispersion_imag
_atom_type_scat_source
C C 0.0181 0.0091 'International Tables Vol C Tables 4.2.6.8 and 6.1.1.4'
H H 0.0000 0.0000 'International Tables Vol C Tables 4.2.6.8 and 6.1.1.4'
O O 0.0492 0.0322 'International Tables Vol C Tables 4.2.6.8 and 6.1.1.4'

loop_
_geom_angle_atom_site_label_1
_geom_angle_atom_site_label_2
_geom_angle_atom_site_label_3
_geom_angle
_geom_angle_site_symmetry_1
_geom_angle_site_symmetry_3
_geom_angle_publ_flag
C10 O1 H1 109.5 . . ?
C9 O2 H2 109.5 . . ?
C22 O3 C16 109.7(6) . . ?
C23 O5 C3 118.2(7) . . ?
C2 C1 C10 114.0(6) . . ?
C2 C1 H1A 108.7 . . ?
C10 C1 H1A 108.7 . . ?
C2 C1 H1B 108.7 . . ?
C10 C1 H1B 108.7 . . ?
H1A C1 H1B 107.6 . . ?
C3 C2 C1 111.8(7) . . ?
C3 C2 H2A 109.3 . . ?
C1 C2 H2A 109.3 . . ?
C3 C2 H2B 109.3 . . ?
C1 C2 H2B 109.3 . . ?
H2A C2 H2B 107.9 . . ?
O5 C3 C4 106.6(7) . . ?
O5 C3 C2 109.4(7) . . ?
C4 C3 C2 110.6(6) . . ?
O5 C3 H3 110.1 . . ?
C4 C3 H3 110.1 . . ?
C2 C3 H3 110.1 . . ?
C3 C4 C5 115.7(7) . . ?
C3 C4 H4A 108.4 . . ?
C5 C4 H4A 108.4 . . ?
C3 C4 H4B 108.4 . . ?
C5 C4 H4B 108.4 . . ?
H4A C4 H4B 107.4 . . ?
C4 C5 C6 106.5(6) . . ?
C4 C5 C10 112.4(6) . . ?
C6 C5 C10 116.0(5) . . ?
C4 C5 H5 107.2 . . ?
C6 C5 H5 107.2 . . ?
C10 C5 H5 107.2 . . ?
C7 C6 C5 116.4(6) . . ?
C7 C6 H6A 108.2 . . ?
C5 C6 H6A 108.2 . . ?
C7 C6 H6B 108.2 . . ?
C5 C6 H6B 108.2 . . ?
H6A C6 H6B 107.3 . . ?
C6 C7 C8 111.6(6) . . ?
C6 C7 H7A 109.3 . . ?
C8 C7 H7A 109.3 . . ?
C6 C7 H7B 109.3 . . ?
C8 C7 H7B 109.3 . . ?
H7A C7 H7B 108.0 . . ?
C14 C8 C7 115.6(6) . . ?
C14 C8 C9 109.4(6) . . ?
C7 C8 C9 111.8(6) . . ?
C14 C8 H8 106.5 . . ?
C7 C8 H8 106.5 . . ?
C9 C8 H8 106.5 . . ?
O2 C9 C11 108.2(6) . . ?
O2 C9 C19 109.5(5) . . ?
C11 C9 C19 110.1(6) . . ?
O2 C9 C8 104.6(6) . . ?
C11 C9 C8 111.2(6) . . ?
C19 C9 C8 113.0(5) . . ?
O1 C10 C19 113.8(5) . . ?
O1 C10 C1 108.5(6) . . ?
C19 C10 C1 106.3(6) . . ?
O1 C10 C5 107.3(5) . . ?
C19 C10 C5 112.8(6) . . ?
C1 C10 C5 108.0(6) . . ?
C9 C11 C12 115.3(7) . . ?
C9 C11 H11A 108.4 . . ?
C12 C11 H11A 108.4 . . ?
C9 C11 H11B 108.4 . . ?
C12 C11 H11B 108.4 . . ?
H11A C11 H11B 107.5 . . ?
C13 C12 C11 111.2(6) . . ?
C13 C12 H12A 109.4 . . ?
C11 C12 H12A 109.4 . . ?
C13 C12 H12B 109.4 . . ?
C11 C12 H12B 109.4 . . ?
H12A C12 H12B 108.0 . . ?
C12 C13 C17 117.1(6) . . ?
C12 C13 C14 108.3(6) . . ?
C17 C13 C14 100.1(6) . . ?
C12 C13 C18 109.0(6) . . ?
C17 C13 C18 110.6(6) . . ?
C14 C13 C18 111.5(6) . . ?
C8 C14 C15 118.5(6) . . ?
C8 C14 C13 112.9(6) . . ?
C15 C14 C13 103.7(5) . . ?
C8 C14 H14 107.1 . . ?
C15 C14 H14 107.1 . . ?
C13 C14 H14 107.1 . . ?
C14 C15 C16 103.1(6) . . ?
C14 C15 H15A 111.2 . . ?
C16 C15 H15A 111.2 . . ?
C14 C15 H15B 111.2 . . ?
C16 C15 H15B 111.2 . . ?
H15A C15 H15B 109.1 . . ?
O3 C16 C17 105.4(7) . . ?
O3 C16 C15 110.9(7) . . ?
C17 C16 C15 107.6(6) . . ?
O3 C16 H16 110.9 . . ?
C17 C16 H16 110.9 . . ?
C15 C16 H16 110.9 . . ?
C16 C17 C20 103.8(6) . . ?
C16 C17 C13 104.2(6) . . ?
C20 C17 C13 118.8(6) . . ?
C16 C17 H17 109.8 . . ?
C20 C17 H17 109.8 . . ?
C13 C17 H17 109.8 . . ?
C13 C18 H18A 109.5 . . ?
C13 C18 H18B 109.5 . . ?
H18A C18 H18B 109.5 . . ?
C13 C18 H18C 109.5 . . ?
H18A C18 H18C 109.5 . . ?
H18B C18 H18C 109.5 . . ?
C10 C19 C9 122.1(6) . . ?
C10 C19 H19A 106.8 . . ?
C9 C19 H19A 106.8 . . ?
C10 C19 H19B 106.8 . . ?
C9 C19 H19B 106.8 . . ?
H19A C19 H19B 106.7 . . ?
C22 C20 C17 101.7(6) . . ?
C22 C20 C21 105.9(6) . . ?
C17 C20 C21 114.2(6) . . ?
C22 C20 H20 111.5 . . ?
C17 C20 H20 111.5 . . ?
C21 C20 H20 111.5 . . ?
C20 C21 H21A 109.5 . . ?
C20 C21 H21B 109.5 . . ?
H21A C21 H21B 109.5 . . ?
C20 C21 H21C 109.5 . . ?
H21A C21 H21C 109.5 . . ?
H21B C21 H21C 109.5 . . ?
O4 C22 O3 119.9(7) . . ?
O4 C22 C20 127.6(8) . . ?
O3 C22 C20 112.4(7) . . ?
O6 C23 O5 123.3(9) . . ?
O6 C23 C24 123.9(8) . . ?
O5 C23 C24 112.8(9) . . ?
C23 C24 H24A 109.5 . . ?
C23 C24 H24B 109.5 . . ?
H24A C24 H24B 109.5 . . ?
C23 C24 H24C 109.5 . . ?
H24A C24 H24C 109.5 . . ?
H24B C24 H24C 109.5 . . ?
H7C O7 H7D 104.5 . . ?

loop_
_geom_bond_atom_site_label_1
_geom_bond_atom_site_label_2
_geom_bond_distance
_geom_bond_site_symmetry_2
_geom_bond_publ_flag
O1 C10 1.441(8) . ?
O1 H1 0.8200 . ?
O2 C9 1.448(8) . ?
O2 H2 0.8200 . ?
O3 C22 1.341(10) . ?
O3 C16 1.455(10) . ?
O4 C22 1.217(9) . ?
O5 C23 1.321(9) . ?
O5 C3 1.453(9) . ?
O6 C23 1.203(11) . ?
C1 C2 1.520(10) . ?
C1 C10 1.541(10) . ?
C1 H1A 0.9700 . ?
C1 H1B 0.9700 . ?
C2 C3 1.513(12) . ?
C2 H2A 0.9700 . ?
C2 H2B 0.9700 . ?
C3 C4 1.505(10) . ?
C3 H3 0.9800 . ?
C4 C5 1.534(9) . ?
C4 H4A 0.9700 . ?
C4 H4B 0.9700 . ?
C5 C6 1.538(9) . ?
C5 C10 1.544(10) . ?
C5 H5 0.9800 . ?
C6 C7 1.534(9) . ?
C6 H6A 0.9700 . ?
C6 H6B 0.9700 . ?
C7 C8 1.540(10) . ?
C7 H7A 0.9700 . ?
C7 H7B 0.9700 . ?
C8 C14 1.520(9) . ?
C8 C9 1.549(10) . ?
C8 H8 0.9800 . ?
C9 C11 1.526(10) . ?
C9 C19 1.546(10) . ?
C10 C19 1.534(9) . ?
C11 C12 1.529(9) . ?
C11 H11A 0.9700 . ?
C11 H11B 0.9700 . ?
C12 C13 1.522(10) . ?
C12 H12A 0.9700 . ?
C12 H12B 0.9700 . ?
C13 C17 1.538(9) . ?
C13 C14 1.541(10) . ?
C13 C18 1.545(9) . ?
C14 C15 1.534(10) . ?
C14 H14 0.9800 . ?
C15 C16 1.538(10) . ?
C15 H15A 0.9700 . ?
C15 H15B 0.9700 . ?
C16 C17 1.528(12) . ?
C16 H16 0.9800 . ?
C17 C20 1.530(10) . ?
C17 H17 0.9800 . ?
C18 H18A 0.9600 . ?
C18 H18B 0.9600 . ?
C18 H18C 0.9600 . ?
C19 H19A 0.9700 . ?
C19 H19B 0.9700 . ?
C20 C22 1.505(11) . ?
C20 C21 1.537(10) . ?
C20 H20 0.9800 . ?
C21 H21A 0.9600 . ?
C21 H21B 0.9600 . ?
C21 H21C 0.9600 . ?
C23 C24 1.477(14) . ?
C24 H24A 0.9600 . ?
C24 H24B 0.9600 . ?
C24 H24C 0.9600 . ?
O7 H7C 0.8499 . ?
O7 H7D 0.8501 . ?

loop_
_geom_hbond_atom_site_label_D
_geom_hbond_atom_site_label_H
_geom_hbond_atom_site_label_A
_geom_hbond_distance_DH
_geom_hbond_distance_HA
_geom_hbond_distance_DA
_geom_hbond_angle_DHA
_geom_hbond_site_symmetry_A
O1 H1 O7 0.82 1.96 2.760(9) 166.5 .
O2 H2 O1 0.82 2.12 2.933(7) 169.9 1_655
C8 H8 O1 0.98 2.36 3.045(9) 126.8 .
C16 H16 O3 0.98 2.60 3.521(10) 156.7 4_566
C16 H16 O4 0.98 2.66 3.539(12) 149.5 4_566
O7 H7C O6 0.85 2.00 2.820(9) 161.4 3
O7 H7D O4 0.85 2.07 2.843(9) 151.1 3_545

loop_
_geom_torsion_atom_site_label_1
_geom_torsion_atom_site_label_2
_geom_torsion_atom_site_label_3
_geom_torsion_atom_site_label_4
_geom_torsion
_geom_torsion_site_symmetry_1
_geom_torsion_site_symmetry_2
_geom_torsion_site_symmetry_3
_geom_torsion_site_symmetry_4
_geom_torsion_publ_flag
C10 C1 C2 C3 -57.3(9) . . . . ?
C23 O5 C3 C4 151.9(8) . . . . ?
C23 O5 C3 C2 -88.5(9) . . . . ?
C1 C2 C3 O5 -65.1(8) . . . . ?
C1 C2 C3 C4 52.0(9) . . . . ?
O5 C3 C4 C5 68.4(9) . . . . ?
C2 C3 C4 C5 -50.5(10) . . . . ?
C3 C4 C5 C6 179.5(7) . . . . ?
C3 C4 C5 C10 51.4(9) . . . . ?
C4 C5 C6 C7 180.0(6) . . . . ?
C10 C5 C6 C7 -54.1(9) . . . . ?
C5 C6 C7 C8 70.9(8) . . . . ?
C6 C7 C8 C14 140.1(6) . . . . ?
C6 C7 C8 C9 -93.9(7) . . . . ?
C14 C8 C9 O2 65.1(7) . . . . ?
C7 C8 C9 O2 -64.2(7) . . . . ?
C14 C8 C9 C11 -51.4(8) . . . . ?
C7 C8 C9 C11 179.3(6) . . . . ?
C14 C8 C9 C19 -175.9(6) . . . . ?
C7 C8 C9 C19 54.9(8) . . . . ?
C2 C1 C10 O1 -60.7(8) . . . . ?
C2 C1 C10 C19 176.6(7) . . . . ?
C2 C1 C10 C5 55.3(8) . . . . ?
C4 C5 C10 O1 66.1(7) . . . . ?
C6 C5 C10 O1 -56.8(8) . . . . ?
C4 C5 C10 C19 -167.9(5) . . . . ?
C6 C5 C10 C19 69.2(8) . . . . ?
C4 C5 C10 C1 -50.7(7) . . . . ?
C6 C5 C10 C1 -173.6(6) . . . . ?
O2 C9 C11 C12 -64.8(8) . . . . ?
C19 C9 C11 C12 175.6(6) . . . . ?
C8 C9 C11 C12 49.5(8) . . . . ?
C9 C11 C12 C13 -51.9(9) . . . . ?
C11 C12 C13 C17 167.0(7) . . . . ?
C11 C12 C13 C14 54.9(8) . . . . ?
C11 C12 C13 C18 -66.6(8) . . . . ?
C7 C8 C14 C15 -52.0(9) . . . . ?
C9 C8 C14 C15 -179.2(6) . . . . ?
C7 C8 C14 C13 -173.4(6) . . . . ?
C9 C8 C14 C13 59.4(8) . . . . ?
C12 C13 C14 C8 -61.2(7) . . . . ?
C17 C13 C14 C8 175.7(6) . . . . ?
C18 C13 C14 C8 58.7(8) . . . . ?
C12 C13 C14 C15 169.3(6) . . . . ?
C17 C13 C14 C15 46.3(7) . . . . ?
C18 C13 C14 C15 -70.8(7) . . . . ?
C8 C14 C15 C16 -160.9(7) . . . . ?
C13 C14 C15 C16 -34.9(8) . . . . ?
C22 O3 C16 C17 -16.2(8) . . . . ?
C22 O3 C16 C15 -132.3(7) . . . . ?
C14 C15 C16 O3 124.7(7) . . . . ?
C14 C15 C16 C17 9.9(9) . . . . ?
O3 C16 C17 C20 25.4(7) . . . . ?
C15 C16 C17 C20 143.7(6) . . . . ?
O3 C16 C17 C13 -99.7(6) . . . . ?
C15 C16 C17 C13 18.7(8) . . . . ?
C12 C13 C17 C16 -156.0(7) . . . . ?
C14 C13 C17 C16 -39.4(6) . . . . ?
C18 C13 C17 C16 78.3(7) . . . . ?
C12 C13 C17 C20 89.2(8) . . . . ?
C14 C13 C17 C20 -154.2(6) . . . . ?
C18 C13 C17 C20 -36.5(9) . . . . ?
O1 C10 C19 C9 43.6(10) . . . . ?
C1 C10 C19 C9 162.9(7) . . . . ?
C5 C10 C19 C9 -78.9(8) . . . . ?
O2 C9 C19 C10 140.0(7) . . . . ?
C11 C9 C19 C10 -101.2(8) . . . . ?
C8 C9 C19 C10 23.8(10) . . . . ?
C16 C17 C20 C22 -24.4(7) . . . . ?
C13 C17 C20 C22 90.7(8) . . . . ?
C16 C17 C20 C21 89.2(8) . . . . ?
C13 C17 C20 C21 -155.7(7) . . . . ?
C16 O3 C22 O4 -179.1(8) . . . . ?
C16 O3 C22 C20 -0.2(9) . . . . ?
C17 C20 C22 O4 -165.1(9) . . . . ?
C21 C20 C22 O4 75.2(11) . . . . ?
C17 C20 C22 O3 16.2(9) . . . . ?
C21 C20 C22 O3 -103.5(8) . . . . ?
C3 O5 C23 O6 -0.2(14) . . . . ?
C3 O5 C23 C24 -178.3(9) . . . . ?
